data_2242762
loop_
_publ_author_name
'Granifo, Juan'
'Su\'arez, Sebasti\'an'
'Baggio, Ricardo'

_publ_section_title
;
 The enrichment ratio of atomic contacts in the crystal structure of
 isomeric, triply protonated, 4'-functionalized terpyridine cations with
 [ZnCl~4~]^2{-^} as counter-ion
;
_journal_coeditor_code EB2014
_journal_issue 12
_journal_name_full 'Acta Crystallographica Section E'
_journal_page_first 1881
_journal_page_last 1886
_journal_paper_doi 10.1107/S2056989018016250
_journal_volume 74
_journal_year 2018
_chemical_formula_iupac '(C24 H19 N4)2 [Zn Cl4]3'
_chemical_formula_moiety '2(C24 H19 N4 3+), 3(Cl4 Zn 2-)'
_chemical_formula_sum 'C48 H38 Cl12 N8 Zn3'
_chemical_formula_weight 1348.37
_chemical_name_systematic
;
Bis[4'-(isoquinolin-2-ium-4-yl)-4,2':6',4''-terpyridine-1,1''-diium]
tris(tetrachloridozincate)
;
_space_group_crystal_system monoclinic
_space_group_IT_number 15
_space_group_name_Hall '-C 2yc'
_space_group_name_H-M_alt 'C 1 2/c 1'
_symmetry_space_group_name_Hall '-C 2yc'
_symmetry_space_group_name_H-M 'C 1 2/c 1'
_atom_sites_solution_hydrogens mixed
_audit_creation_method SHELXL-2018/1
_cell_angle_alpha 90
_cell_angle_beta 114.316(7)
_cell_angle_gamma 90
_cell_formula_units_Z 4
_cell_length_a 30.642(2)
_cell_length_b 8.0866(4)
_cell_length_c 23.413(2)
_cell_measurement_reflns_used 4699
_cell_measurement_temperature 295(2)
_cell_measurement_theta_max 27.4920
_cell_measurement_theta_min 3.7020
_cell_volume 5286.8(7)
_computing_cell_refinement
;
CrysAlisPro (Rigaku OD, 2015)
;
_computing_data_collection
;
CrysAlisPro (Rigaku OD, 2015)
;
_computing_data_reduction
;
CrysAlisPro  (Rigaku OD, 2015)
;
_computing_molecular_graphics
;
SHELXTL (Sheldrick, 2008)
;
_computing_publication_material
;
SHELXL2014  (Sheldrick, 2015), PLATON (Spek, 2009)
;
_computing_structure_refinement
;
SHELXL2014 (Sheldrick, 2015)
;
_computing_structure_solution
;
SHELXS97 (Sheldrick, 2008)
;
_diffrn_ambient_temperature 295(2)
_diffrn_detector 'CCD plate'
_diffrn_measured_fraction_theta_full 0.996
_diffrn_measured_fraction_theta_max 0.881
_diffrn_measurement_device 'four-circle diffractometer'
_diffrn_measurement_device_type 'Oxford Diffraction Xcalibur, Sapphire3'
_diffrn_measurement_method '\w scans'
_diffrn_radiation_monochromator graphite
_diffrn_radiation_probe x-ray
_diffrn_radiation_type 'Mo K\a'
_diffrn_radiation_wavelength 0.71073
_diffrn_reflns_av_R_equivalents 0.0653
_diffrn_reflns_av_unetI/netI 0.0679
_diffrn_reflns_limit_h_max 41
_diffrn_reflns_limit_h_min -39
_diffrn_reflns_limit_k_max 10
_diffrn_reflns_limit_k_min -10
_diffrn_reflns_limit_l_max 31
_diffrn_reflns_limit_l_min -30
_diffrn_reflns_number 23819
_diffrn_reflns_theta_full 25.250
_diffrn_reflns_theta_max 29.384
_diffrn_reflns_theta_min 3.711
_diffrn_source 'fine-focus sealed X-ray tube'
_exptl_absorpt_coefficient_mu 2.001
_exptl_absorpt_correction_T_max 0.82
_exptl_absorpt_correction_T_min 0.58
_exptl_absorpt_correction_type multi-scan
_exptl_absorpt_process_details
;
(CrysAlisPro; Rigaku OD, 2015)
;
_exptl_crystal_colour colourless
_exptl_crystal_density_diffrn 1.694
_exptl_crystal_description blocks
_exptl_crystal_F_000 2704
_exptl_crystal_size_max 0.34
_exptl_crystal_size_mid 0.20
_exptl_crystal_size_min 0.14
_refine_diff_density_max 0.623
_refine_diff_density_min -0.602
_refine_ls_extinction_method none
_refine_ls_goodness_of_fit_ref 1.083
_refine_ls_hydrogen_treatment mixed
_refine_ls_matrix_type full
_refine_ls_number_parameters 330
_refine_ls_number_reflns 6416
_refine_ls_number_restraints 3
_refine_ls_restrained_S_all 1.083
_refine_ls_R_factor_all 0.0802
_refine_ls_R_factor_gt 0.0454
_refine_ls_shift/su_max 0.002
_refine_ls_shift/su_mean 0.000
_refine_ls_structure_factor_coef Fsqd
_refine_ls_weighting_details 'w=1/[\s^2^(Fo^2^)+(0.0313P)^2^+4.8559P] where P=(Fo^2^+2Fc^2^)/3'
_refine_ls_weighting_scheme calc
_refine_ls_wR_factor_gt 0.0862
_refine_ls_wR_factor_ref 0.1060
_reflns_number_gt 4482
_reflns_number_total 6416
_reflns_threshold_expression 'I > 2\s(I)'
_cod_data_source_file eb2014sup1.cif
_cod_data_source_block I
_cod_database_code 2242762

loop_
_space_group_symop_operation_xyz
'x, y, z'
'x, -y, z+1/2'
'x+1/2, y+1/2, z'
'x+1/2, -y+1/2, z+1/2'
'-x, -y, -z'
'-x, y, -z-1/2'
'-x+1/2, -y+1/2, -z'
'-x+1/2, y+1/2, -z-1/2'

loop_
_atom_site_type_symbol
_atom_site_label
_atom_site_fract_x
_atom_site_fract_y
_atom_site_fract_z
_atom_site_U_iso_or_equiv
_atom_site_adp_type
_atom_site_calc_flag
_atom_site_occupancy
Zn Zn1 0.65199(2) 0.59124(5) 0.12147(2) 0.02480(12) Uani d 1
Cl Cl11 0.68969(3) 0.80880(11) 0.18160(5) 0.0407(3) Uani d 1
Cl Cl12 0.58917(3) 0.50894(12) 0.14395(5) 0.0419(3) Uani d 1
Cl Cl13 0.62471(4) 0.63226(13) 0.01753(4) 0.0418(2) Uani d 1
Cl Cl14 0.70191(3) 0.37027(10) 0.15801(4) 0.0325(2) Uani d 1
Zn Zn2 0.500000 0.40642(7) 0.750000 0.02449(14) Uani d 1
Cl Cl21 0.56071(3) 0.22938(11) 0.76067(5) 0.0384(2) Uani d 1
Cl Cl22 0.47311(3) 0.57574(10) 0.66606(4) 0.0342(2) Uani d 1
N N1 0.84733(11) 0.9147(4) 0.65467(16) 0.0383(8) Uani d 1
H H1N 0.8754(6) 0.887(4) 0.6794(16) 0.046 Uiso d 1
N N2 0.70304(9) 1.0267(3) 0.46155(13) 0.0257(6) Uani d 1
N N3 0.65260(11) 1.2242(4) 0.24416(14) 0.0327(7) Uani d 1
H H3N 0.6521(13) 1.273(4) 0.2119(11) 0.039 Uiso d 1
N N4 0.51052(10) 0.6700(3) 0.43396(14) 0.0281(7) Uani d 1
H H4N 0.4922(11) 0.609(3) 0.4043(12) 0.034 Uiso d 1
C C1 0.79534(11) 0.9775(4) 0.55141(17) 0.0328(9) Uani d 1
H H1 0.790536 1.005648 0.510738 0.039 Uiso calc 1
C C2 0.84084(12) 0.9559(5) 0.59660(19) 0.0380(9) Uani d 1
H H2 0.867084 0.969995 0.586770 0.046 Uiso calc 1
C C3 0.81105(13) 0.9004(4) 0.67238(18) 0.0377(10) Uani d 1
H H3 0.816987 0.874321 0.713614 0.045 Uiso calc 1
C C4 0.76494(12) 0.9249(4) 0.62865(17) 0.0334(9) Uani d 1
H H4 0.739506 0.919950 0.640532 0.040 Uiso calc 1
C C5 0.75647(11) 0.9572(4) 0.56675(16) 0.0257(8) Uani d 1
C C6 0.70667(11) 0.9661(4) 0.51656(15) 0.0233(7) Uani d 1
C C7 0.66782(11) 0.9041(4) 0.52621(15) 0.0228(7) Uani d 1
H H7 0.672074 0.860642 0.564933 0.027 Uiso calc 1
C C8 0.62267(11) 0.9081(4) 0.47714(16) 0.0221(7) Uani d 1
C C9 0.61866(11) 0.9763(4) 0.42063(16) 0.0251(7) Uani d 1
H H9 0.588853 0.984287 0.387052 0.030 Uiso calc 1
C C10 0.65932(11) 1.0322(4) 0.41467(15) 0.0230(7) Uani d 1
C C11 0.65678(11) 1.0990(4) 0.35449(15) 0.0232(7) Uani d 1
C C12 0.61460(12) 1.1688(4) 0.31040(16) 0.0285(8) Uani d 1
H H12 0.587272 1.172068 0.318353 0.034 Uiso calc 1
C C13 0.61339(13) 1.2323(4) 0.25572(17) 0.0313(8) Uani d 1
H H13 0.585546 1.280842 0.226775 0.038 Uiso calc 1
C C14 0.69363(13) 1.1557(5) 0.28393(18) 0.0366(9) Uani d 1
H H14 0.719948 1.150150 0.273842 0.044 Uiso calc 1
C C15 0.69625(13) 1.0939(4) 0.33971(17) 0.0321(8) Uani d 1
H H15 0.724803 1.048051 0.368031 0.039 Uiso calc 1
C C16 0.57945(11) 0.8377(4) 0.48229(15) 0.0225(7) Uani d 1
C C17 0.55171(11) 0.7358(4) 0.43484(16) 0.0270(8) Uani d 1
H H17 0.561020 0.710850 0.402698 0.032 Uiso calc 1
C C18 0.49493(11) 0.7020(4) 0.47743(16) 0.0253(8) Uani d 1
H H18 0.466264 0.655910 0.474464 0.030 Uiso calc 1
C C19 0.52111(11) 0.8044(4) 0.52799(16) 0.0236(7) Uani d 1
C C20 0.50381(11) 0.8408(4) 0.57389(16) 0.0262(8) Uani d 1
H H20 0.475249 0.794643 0.571249 0.031 Uiso calc 1
C C21 0.52914(12) 0.9435(4) 0.62180(16) 0.0301(8) Uani d 1
H H21 0.518261 0.966419 0.652638 0.036 Uiso calc 1
C C22 0.57181(12) 1.0155(4) 0.62503(16) 0.0283(8) Uani d 1
H H22 0.588456 1.087141 0.657908 0.034 Uiso calc 1
C C23 0.58967(11) 0.9837(4) 0.58143(15) 0.0243(7) Uani d 1
H H23 0.617993 1.033407 0.584754 0.029 Uiso calc 1
C C24 0.56479(11) 0.8747(4) 0.53117(15) 0.0218(7) Uani d 1

loop_
_atom_site_aniso_label
_atom_site_aniso_U_11
_atom_site_aniso_U_22
_atom_site_aniso_U_33
_atom_site_aniso_U_12
_atom_site_aniso_U_13
_atom_site_aniso_U_23
Zn1 0.0216(2) 0.0276(2) 0.0238(2) 0.00225(15) 0.00800(17) 0.00170(16)
Cl11 0.0324(5) 0.0322(5) 0.0413(6) 0.0011(4) -0.0012(4) -0.0048(4)
Cl12 0.0251(5) 0.0506(6) 0.0529(6) 0.0114(4) 0.0190(4) 0.0275(5)
Cl13 0.0453(6) 0.0558(6) 0.0245(5) 0.0109(5) 0.0146(4) 0.0042(4)
Cl14 0.0280(4) 0.0315(5) 0.0396(5) 0.0075(3) 0.0156(4) 0.0052(4)
Zn2 0.0206(3) 0.0297(3) 0.0206(3) 0.000 0.0060(2) 0.000
Cl21 0.0251(5) 0.0401(5) 0.0431(6) 0.0051(4) 0.0071(4) -0.0101(4)
Cl22 0.0450(5) 0.0337(5) 0.0243(5) 0.0047(4) 0.0147(4) 0.0039(4)
N1 0.0213(16) 0.0404(19) 0.040(2) 0.0015(14) -0.0010(15) 0.0030(16)
N2 0.0209(14) 0.0291(15) 0.0278(17) -0.0009(12) 0.0107(12) 0.0032(13)
N3 0.0368(18) 0.0399(18) 0.0223(17) -0.0082(14) 0.0132(14) 0.0010(14)
N4 0.0220(15) 0.0294(16) 0.0305(18) -0.0063(12) 0.0084(13) -0.0068(13)
C1 0.0209(18) 0.045(2) 0.031(2) -0.0024(16) 0.0089(15) 0.0016(17)
C2 0.0211(18) 0.050(2) 0.039(2) 0.0001(16) 0.0088(17) -0.0028(19)
C3 0.033(2) 0.040(2) 0.030(2) -0.0108(17) 0.0027(17) 0.0060(17)
C4 0.0229(18) 0.044(2) 0.028(2) -0.0078(15) 0.0058(15) 0.0030(17)
C5 0.0185(16) 0.0262(17) 0.030(2) -0.0052(13) 0.0075(14) 0.0007(15)
C6 0.0211(17) 0.0260(17) 0.0235(18) -0.0026(14) 0.0097(14) 0.0004(14)
C7 0.0221(17) 0.0276(17) 0.0182(17) -0.0003(13) 0.0079(13) 0.0005(14)
C8 0.0210(16) 0.0231(16) 0.0243(18) -0.0029(13) 0.0115(14) -0.0044(14)
C9 0.0181(16) 0.0290(18) 0.0266(19) 0.0004(13) 0.0077(14) -0.0016(15)
C10 0.0191(16) 0.0286(17) 0.0208(18) 0.0022(13) 0.0078(13) 0.0013(14)
C11 0.0196(16) 0.0270(17) 0.0224(18) -0.0011(13) 0.0081(14) -0.0032(14)
C12 0.0246(18) 0.0316(19) 0.029(2) -0.0014(14) 0.0109(15) 0.0060(16)
C13 0.029(2) 0.0311(19) 0.028(2) -0.0032(15) 0.0059(16) 0.0028(16)
C14 0.028(2) 0.052(2) 0.033(2) -0.0050(17) 0.0166(17) -0.0026(18)
C15 0.0273(19) 0.041(2) 0.029(2) 0.0041(16) 0.0129(16) 0.0056(17)
C16 0.0168(16) 0.0243(17) 0.0235(18) 0.0017(13) 0.0053(13) 0.0014(14)
C17 0.0194(17) 0.0365(19) 0.0259(19) 0.0008(14) 0.0101(14) 0.0000(15)
C18 0.0175(16) 0.0268(18) 0.031(2) -0.0029(13) 0.0093(14) 0.0032(15)
C19 0.0172(16) 0.0250(17) 0.0270(19) 0.0016(13) 0.0075(14) 0.0060(14)
C20 0.0198(17) 0.0330(19) 0.0262(19) 0.0012(14) 0.0099(14) 0.0091(15)
C21 0.0289(19) 0.040(2) 0.026(2) 0.0048(16) 0.0157(16) 0.0060(16)
C22 0.0294(19) 0.0300(19) 0.0220(18) -0.0021(15) 0.0071(15) -0.0008(15)
C23 0.0221(17) 0.0263(17) 0.0233(18) -0.0029(13) 0.0080(14) 0.0025(14)
C24 0.0183(16) 0.0226(16) 0.0247(18) 0.0029(13) 0.0091(13) 0.0052(14)

loop_
_atom_type_symbol
_atom_type_description
_atom_type_scat_dispersion_real
_atom_type_scat_dispersion_imag
_atom_type_scat_source
C C 0.0033 0.0016 'International Tables Vol C Tables 4.2.6.8 and 6.1.1.4'
H H 0.0000 0.0000 'International Tables Vol C Tables 4.2.6.8 and 6.1.1.4'
N N 0.0061 0.0033 'International Tables Vol C Tables 4.2.6.8 and 6.1.1.4'
Zn Zn 0.2839 1.4301 'International Tables Vol C Tables 4.2.6.8 and 6.1.1.4'
Cl Cl 0.1484 0.1585 'International Tables Vol C Tables 4.2.6.8 and 6.1.1.4'

loop_
_geom_angle_atom_site_label_1
_geom_angle_atom_site_label_2
_geom_angle_atom_site_label_3
_geom_angle_site_symmetry_1
_geom_angle_site_symmetry_3
_geom_angle
Cl13 Zn1 Cl11 . . 115.32(4)
Cl13 Zn1 Cl14 . . 114.53(4)
Cl11 Zn1 Cl14 . . 106.61(4)
Cl13 Zn1 Cl12 . . 108.54(4)
Cl11 Zn1 Cl12 . . 110.25(4)
Cl14 Zn1 Cl12 . . 100.58(4)
Cl22 Zn2 Cl22 . 6_657 105.21(5)
Cl22 Zn2 Cl21 . . 117.78(4)
Cl22 Zn2 Cl21 6_657 . 107.29(3)
Cl22 Zn2 Cl21 . 6_657 107.30(3)
Cl22 Zn2 Cl21 6_657 6_657 117.77(4)
Cl21 Zn2 Cl21 . 6_657 102.14(5)
C2 N1 C3 . . 122.8(3)
C2 N1 H1N . . 117(3)
C3 N1 H1N . . 120(3)
C10 N2 C6 . . 117.4(3)
C13 N3 C14 . . 123.0(3)
C13 N3 H3N . . 118(3)
C14 N3 H3N . . 119(3)
C18 N4 C17 . . 122.8(3)
C18 N4 H4N . . 115(3)
C17 N4 H4N . . 122(3)
C2 C1 C5 . . 119.6(4)
C2 C1 H1 . . 120.2
C5 C1 H1 . . 120.2
N1 C2 C1 . . 119.7(4)
N1 C2 H2 . . 120.1
C1 C2 H2 . . 120.1
N1 C3 C4 . . 119.0(4)
N1 C3 H3 . . 120.5
C4 C3 H3 . . 120.5
C3 C4 C5 . . 119.8(4)
C3 C4 H4 . . 120.1
C5 C4 H4 . . 120.1
C1 C5 C4 . . 118.8(3)
C1 C5 C6 . . 119.8(3)
C4 C5 C6 . . 121.4(3)
N2 C6 C7 . . 123.3(3)
N2 C6 C5 . . 115.3(3)
C7 C6 C5 . . 121.2(3)
C8 C7 C6 . . 119.0(3)
C8 C7 H7 . . 120.5
C6 C7 H7 . . 120.5
C7 C8 C9 . . 117.7(3)
C7 C8 C16 . . 122.7(3)
C9 C8 C16 . . 119.6(3)
C10 C9 C8 . . 119.6(3)
C10 C9 H9 . . 120.2
C8 C9 H9 . . 120.2
N2 C10 C9 . . 123.0(3)
N2 C10 C11 . . 115.8(3)
C9 C10 C11 . . 121.2(3)
C15 C11 C12 . . 117.6(3)
C15 C11 C10 . . 121.1(3)
C12 C11 C10 . . 121.3(3)
C13 C12 C11 . . 120.3(3)
C13 C12 H12 . . 119.9
C11 C12 H12 . . 119.9
N3 C13 C12 . . 119.4(3)
N3 C13 H13 . . 120.3
C12 C13 H13 . . 120.3
N3 C14 C15 . . 118.9(4)
N3 C14 H14 . . 120.5
C15 C14 H14 . . 120.5
C14 C15 C11 . . 120.8(3)
C14 C15 H15 . . 119.6
C11 C15 H15 . . 119.6
C17 C16 C24 . . 119.0(3)
C17 C16 C8 . . 116.2(3)
C24 C16 C8 . . 124.7(3)
N4 C17 C16 . . 120.7(3)
N4 C17 H17 . . 119.6
C16 C17 H17 . . 119.6
N4 C18 C19 . . 120.5(3)
N4 C18 H18 . . 119.8
C19 C18 H18 . . 119.8
C18 C19 C20 . . 120.3(3)
C18 C19 C24 . . 118.6(3)
C20 C19 C24 . . 121.0(3)
C21 C20 C19 . . 119.5(3)
C21 C20 H20 . . 120.3
C19 C20 H20 . . 120.3
C20 C21 C22 . . 120.1(3)
C20 C21 H21 . . 119.9
C22 C21 H21 . . 119.9
C23 C22 C21 . . 122.1(3)
C23 C22 H22 . . 118.9
C21 C22 H22 . . 118.9
C22 C23 C24 . . 119.6(3)
C22 C23 H23 . . 120.2
C24 C23 H23 . . 120.2
C23 C24 C16 . . 124.0(3)
C23 C24 C19 . . 117.6(3)
C16 C24 C19 . . 118.3(3)

loop_
_geom_bond_atom_site_label_1
_geom_bond_atom_site_label_2
_geom_bond_site_symmetry_2
_geom_bond_distance
Zn1 Cl13 . 2.2485(10)
Zn1 Cl11 . 2.2521(10)
Zn1 Cl14 . 2.2775(9)
Zn1 Cl12 . 2.2935(10)
Zn2 Cl22 . 2.2545(9)
Zn2 Cl22 6_657 2.2545(9)
Zn2 Cl21 . 2.2782(9)
Zn2 Cl21 6_657 2.2783(9)
N1 C2 . 1.333(5)
N1 C3 . 1.342(5)
N1 H1N . 0.846(10)
N2 C10 . 1.338(4)
N2 C6 . 1.339(4)
N3 C13 . 1.337(5)
N3 C14 . 1.338(5)
N3 H3N . 0.847(10)
N4 C18 . 1.316(4)
N4 C17 . 1.362(4)
N4 H4N . 0.850(10)
C1 C2 . 1.371(5)
C1 C5 . 1.388(5)
C1 H1 . 0.9300
C2 H2 . 0.9300
C3 C4 . 1.376(5)
C3 H3 . 0.9300
C4 C5 . 1.388(5)
C4 H4 . 0.9300
C5 C6 . 1.496(4)
C6 C7 . 1.393(4)
C7 C8 . 1.388(4)
C7 H7 . 0.9300
C8 C9 . 1.391(5)
C8 C16 . 1.491(4)
C9 C10 . 1.385(4)
C9 H9 . 0.9300
C10 C11 . 1.481(5)
C11 C15 . 1.389(5)
C11 C12 . 1.399(4)
C12 C13 . 1.366(5)
C12 H12 . 0.9300
C13 H13 . 0.9300
C14 C15 . 1.369(5)
C14 H14 . 0.9300
C15 H15 . 0.9300
C16 C17 . 1.363(4)
C16 C24 . 1.423(5)
C17 H17 . 0.9300
C18 C19 . 1.396(5)
C18 H18 . 0.9300
C19 C20 . 1.411(5)
C19 C24 . 1.427(4)
C20 C21 . 1.354(5)
C20 H20 . 0.9300
C21 C22 . 1.405(5)
C21 H21 . 0.9300
C22 C23 . 1.367(5)
C22 H22 . 0.9300
C23 C24 . 1.416(4)
C23 H23 . 0.9300

loop_
_geom_hbond_atom_site_label_D
_geom_hbond_atom_site_label_H
_geom_hbond_atom_site_label_A
_geom_hbond_site_symmetry_A
_geom_hbond_distance_DH
_geom_hbond_distance_HA
_geom_hbond_distance_DA
_geom_hbond_angle_DHA
_geom_hbond_publ_flag
N1 H1N Cl21 8_657 0.846(10) 2.272(16) 3.084(3) 161(3) no
N3 H3N Cl12 1_565 0.847(10) 2.71(3) 3.291(3) 127(3) no
N3 H3N Cl14 1_565 0.847(10) 2.47(2) 3.203(3) 144(3) no
N4 H4N Cl12 6_656 0.850(10) 2.41(2) 3.125(3) 142(3) no
N4 H4N Cl22 5_666 0.850(10) 2.74(3) 3.264(3) 121(3) no
C2 H2 Cl13 8_656 0.93 2.87 3.551(4) 130.8 no
C3 H3 Cl11 7_666 0.93 2.94 3.823(4) 158.1 no
C4 H4 Cl14 2_565 0.93 2.72 3.316(4) 122.8 no
C7 H7 Cl14 2_565 0.93 2.73 3.589(3) 154.7 no
C12 H12 Cl22 5_676 0.93 2.88 3.607(4) 136.4 no
C13 H13 Cl12 1_565 0.93 2.71 3.287(4) 120.8 no
C14 H14 Cl11 8_656 0.93 2.83 3.548(4) 134.7 no
C15 H15 Cl14 8_656 0.93 2.93 3.588(4) 128.5 no
C17 H17 Cl22 5_666 0.93 2.77 3.320(4) 118.9 no
C18 H18 Cl12 6_656 0.93 2.85 3.335(3) 114.0 no
C18 H18 Cl13 6_656 0.93 2.88 3.759(3) 158.9 no

_cod_database_fobs_code 2242762
